data_1566003
loop_
_publ_author_name
'Bardonov, Daniil A.'
'Komarov, Pavel D.'
'Sadrtdinova, Guzelia I.'
'Besprozvannyh, Viktoria K.'
'Lyssenko, Konstantin A.'
'Gudovannyy, Alexei O.'
'Nifant'ev, Ilya E.'
'Minyaev, Mikhail E.'
'Roitershtein, Dmitrii M.'

_publ_section_title
;
 Cyclopentadienyl lanthanide borohydrides derived from the unsubstituted
 cyclopentadienyl ligand. Unprecedented structural diversity and
 \e-caprolactone polymerization
;
_journal_name_full 'Inorganica Chimica Acta'
_journal_page_first 120638
_journal_paper_doi 10.1016/j.ica.2021.120638
_journal_volume 529
_journal_year 2022
_chemical_formula_sum 'C32.5 H58.5 B1.5 Na Nd O8'
_chemical_formula_weight 760.73
_space_group_crystal_system trigonal
_space_group_IT_number 152
_space_group_name_Hall 'P 31 2"'
_space_group_name_H-M_alt 'P 31 2 1'
_atom_sites_solution_hydrogens mixed
_atom_sites_solution_primary dual
_atom_sites_solution_secondary difmap
_cell_angle_alpha 90
_cell_angle_beta 90
_cell_angle_gamma 120
_cell_formula_units_Z 6
_cell_length_a 13.8957(6)
_cell_length_b 13.8957(6)
_cell_length_c 34.124(2)
_cell_measurement_reflns_used 7180
_cell_measurement_temperature 130(2)
_cell_measurement_theta_max 32.503
_cell_measurement_theta_min 2.463
_cell_volume 5706.3(5)
_computing_cell_refinement
;
SAINT (Bruker, 2019)
;
_computing_data_collection
;
APEX3 (Bruker, 2019)
;
_computing_data_reduction
;
SAINT (Bruker, 2019), PLATON (Spek, 2020)
;
_computing_molecular_graphics
;
Mercury (Macrae <i>et al.</i>, 2020)
;
_computing_structure_refinement
;
SHELXL2014 (Sheldrick, 2015b)
;
_computing_structure_solution
;
SHELXT2014 (Sheldrick, 2015a)
;
_diffrn_ambient_temperature 130(2)
_diffrn_detector_area_resol_mean 7.31
_diffrn_measured_fraction_theta_full 0.999
_diffrn_measured_fraction_theta_max 0.999
_diffrn_measurement_device_type 'Bruker D8 Quest with Photon III detector'
_diffrn_measurement_method '\f and \w shutterless scans'
_diffrn_radiation_type MoK\a
_diffrn_radiation_wavelength 0.71073
_diffrn_reflns_av_R_equivalents 0.1397
_diffrn_reflns_av_unetI/netI 0.0952
_diffrn_reflns_Laue_measured_fraction_full 0.999
_diffrn_reflns_Laue_measured_fraction_max 0.999
_diffrn_reflns_limit_h_max 17
_diffrn_reflns_limit_h_min -17
_diffrn_reflns_limit_k_max 16
_diffrn_reflns_limit_k_min -17
_diffrn_reflns_limit_l_max 43
_diffrn_reflns_limit_l_min -43
_diffrn_reflns_number 47780
_diffrn_reflns_point_group_measured_fraction_full 1.000
_diffrn_reflns_point_group_measured_fraction_max 1.000
_diffrn_reflns_theta_full 25.242
_diffrn_reflns_theta_max 27.000
_diffrn_reflns_theta_min 1.692
_diffrn_source 'micro-focus sealed X-ray tube'
_exptl_absorpt_coefficient_mu 1.419
_exptl_absorpt_correction_T_max 0.6478
_exptl_absorpt_correction_T_min 0.3807
_exptl_absorpt_correction_type multi-scan
_exptl_absorpt_process_details
;
 SADABS 2016/2: Krause, L., Herbst-Irmer, R., Sheldrick G.M. & Stalke D.,
 J. Appl. Cryst. 48 (2015) 3-10
;
_exptl_crystal_colour blue
_exptl_crystal_density_diffrn 1.328
_exptl_crystal_description block
_exptl_crystal_F_000 2376
_exptl_crystal_size_max 0.483
_exptl_crystal_size_mid 0.243
_exptl_crystal_size_min 0.124
_refine_diff_density_max 1.296
_refine_diff_density_min -0.901
_refine_diff_density_rms 0.156
_refine_ls_abs_structure_details
;
 Refined as an inversion twin.
;
_refine_ls_abs_structure_Flack 0.10(7)
_refine_ls_extinction_coef .
_refine_ls_extinction_method none
_refine_ls_goodness_of_fit_ref 1.035
_refine_ls_hydrogen_treatment constr
_refine_ls_matrix_type full
_refine_ls_number_parameters 369
_refine_ls_number_reflns 8306
_refine_ls_number_restraints 205
_refine_ls_restrained_S_all 1.029
_refine_ls_R_factor_all 0.1316
_refine_ls_R_factor_gt 0.0911
_refine_ls_shift/su_max 0.010
_refine_ls_shift/su_mean 0.005
_refine_ls_structure_factor_coef Fsqd
_refine_ls_weighting_details 'w=1/[\s^2^(Fo^2^)+(0.1565P)^2^] where P=(Fo^2^+2Fc^2^)/3'
_refine_ls_weighting_scheme calc
_refine_ls_wR_factor_gt 0.2317
_refine_ls_wR_factor_ref 0.2592
_reflns_Friedel_coverage 0.780
_reflns_Friedel_fraction_full 1.000
_reflns_Friedel_fraction_max 1.000
_reflns_number_gt 5357
_reflns_number_total 8306
_reflns_threshold_expression 'I > 2\s(I)'
_cod_data_source_file ICA-2022-529-120638.cif
_cod_data_source_block 8nd
_cod_original_cell_volume 5706.3(6)
_cod_original_formula_sum 'C32.50 H58.50 B1.50 Na Nd O8'
_cod_database_code 1566003
_shelx_space_group_comment
;
The symmetry employed for this shelxl refinement is uniquely defined
by the following loop, which should always be used as a source of
symmetry information in preference to the above space-group names.
They are only intended as comments.
;
_shelx_estimated_absorpt_t_min 0.547
_shelx_estimated_absorpt_t_max 0.844

loop_
_space_group_symop_operation_xyz
'x, y, z'
'-y, x-y, z+1/3'
'-x+y, -x, z+2/3'
'y, x, -z'
'x-y, -y, -z+2/3'
'-x, -x+y, -z+1/3'

loop_
_atom_site_label
_atom_site_type_symbol
_atom_site_fract_x
_atom_site_fract_y
_atom_site_fract_z
_atom_site_U_iso_or_equiv
_atom_site_adp_type
_atom_site_occupancy
_atom_site_site_symmetry_order
_atom_site_calc_flag
_atom_site_refinement_flags_posn
_atom_site_refinement_flags_adp
_atom_site_refinement_flags_occupancy
_atom_site_disorder_assembly
_atom_site_disorder_group
Nd1' Nd 0.9498(2) 0.6431(3) 0.79140(12) 0.0490(7) Uani 0.827(14) 1 d . . P A .
Nd1" Nd 0.9833(13) 0.6797(15) 0.7806(4) 0.0490(7) Uani 0.095(6) 1 d . . P A .
Nd1 Nd 0.9393(16) 0.614(3) 0.7815(8) 0.0490(7) Uani 0.078(13) 1 d . . P A .
C1 C 1.0977(16) 0.6524(16) 0.7316(6) 0.076(5) Uiso 1 1 d D . . . .
H1A H 1.063673 0.610545 0.708566 0.091 Uiso 1 1 calc R U . A .
C2 C 1.128(2) 0.616(2) 0.7628(7) 0.111(8) Uiso 1 1 d D . . . .
H2A H 1.121794 0.544741 0.764894 0.133 Uiso 1 1 calc R U . A .
C3 C 1.169(2) 0.693(2) 0.7904(7) 0.107(8) Uiso 1 1 d D . . . .
H3A H 1.190680 0.684462 0.815949 0.128 Uiso 1 1 calc R U . A .
C4 C 1.175(3) 0.798(2) 0.7739(8) 0.128(10) Uiso 1 1 d D . . . .
H4A H 1.204734 0.870592 0.784823 0.153 Uiso 1 1 calc R U . A .
C5 C 1.122(2) 0.7565(19) 0.7379(7) 0.102(7) Uiso 1 1 d D . . . .
H5A H 1.106253 0.798393 0.719769 0.122 Uiso 1 1 calc R U . A .
C11 C 0.744(3) 0.610(3) 0.7660(9) 0.134(11) Uiso 1 1 d . . . . .
H11C H 0.701790 0.620521 0.785538 0.161 Uiso 1 1 calc R U . A .
C12 C 0.806(3) 0.684(3) 0.7453(8) 0.119(9) Uiso 1 1 d . . . . .
H12C H 0.824311 0.759068 0.747243 0.142 Uiso 1 1 calc R U . A .
C13 C 0.851(3) 0.638(3) 0.7160(9) 0.132(10) Uiso 1 1 d . . . . .
H13C H 0.896321 0.677590 0.694303 0.158 Uiso 1 1 calc R U . A .
C14 C 0.818(3) 0.531(3) 0.7246(8) 0.120(9) Uiso 1 1 d . . . . .
H14C H 0.836945 0.481117 0.712628 0.144 Uiso 1 1 calc R U . A .
C15 C 0.736(4) 0.511(4) 0.7605(12) 0.174(15) Uiso 1 1 d . . . . .
H15C H 0.692061 0.444709 0.774787 0.209 Uiso 1 1 calc R U . A .
Na1 Na 0.6730(5) 0.0296(4) 0.70795(15) 0.0581(14) Uani 1 1 d . . . . .
O1S O 0.831(2) 0.2305(19) 0.6819(7) 0.152(8) Uani 1 1 d D U . . .
O2S O 0.8703(14) 0.1401(15) 0.7437(6) 0.121(6) Uani 1 1 d D U . . .
O3S O 0.7294(17) -0.0685(17) 0.7664(5) 0.146(7) Uani 1 1 d D U . . .
O4S O 0.5160(17) -0.1592(15) 0.7356(6) 0.133(7) Uani 1 1 d D . . . .
O5S O 0.4836(12) -0.0603(18) 0.6746(5) 0.144(9) Uani 1 1 d D . . . .
O6S O 0.6434(19) 0.1238(17) 0.6455(6) 0.143(7) Uani 1 1 d D . . . .
O7S O 0.6122(12) 0.1202(13) 0.7485(4) 0.084(4) Uani 1 1 d D U . . .
O8S O 0.7440(10) -0.0513(12) 0.6665(4) 0.089(4) Uani 1 1 d D . . . .
C1S C 0.887(3) 0.299(3) 0.7147(8) 0.173(13) Uani 1 1 d D U . . .
H1SA H 0.831842 0.302199 0.732228 0.208 Uiso 1 1 calc R U . . .
H1SB H 0.939344 0.375013 0.705645 0.208 Uiso 1 1 calc R U . . .
C2S C 0.950(2) 0.2535(16) 0.7373(10) 0.153(12) Uani 1 1 d D U . . .
H2SA H 1.013521 0.260936 0.721873 0.184 Uiso 1 1 calc R U . . .
H2SB H 0.977753 0.293281 0.762517 0.184 Uiso 1 1 calc R U . . .
C3S C 0.931(2) 0.102(2) 0.7661(10) 0.178(11) Uani 1 1 d D U . . .
H3SA H 0.961090 0.146610 0.790264 0.213 Uiso 1 1 calc R U . . .
H3SB H 0.992949 0.105552 0.750647 0.213 Uiso 1 1 calc R U . . .
C4S C 0.8443(18) -0.017(3) 0.7755(5) 0.181(11) Uani 1 1 d D U . . .
H4SA H 0.871055 -0.064035 0.763262 0.217 Uiso 1 1 calc R U . . .
H4SB H 0.848411 -0.025276 0.804188 0.217 Uiso 1 1 calc R U . . .
C5S C 0.6488(17) -0.1696(19) 0.7840(8) 0.128(9) Uani 1 1 d D U . . .
H5SA H 0.652644 -0.160215 0.812790 0.153 Uiso 1 1 calc R U . . .
H5SB H 0.666489 -0.228504 0.777631 0.153 Uiso 1 1 calc R U . . .
C6S C 0.531(2) -0.206(2) 0.7704(7) 0.126(9) Uani 1 1 d D U . . .
H6SA H 0.492321 -0.287860 0.766804 0.151 Uiso 1 1 calc R U . . .
H6SB H 0.493110 -0.190965 0.791951 0.151 Uiso 1 1 calc R U . . .
C7S C 0.4012(18) -0.216(3) 0.7260(10) 0.192(15) Uani 1 1 d D U . . .
H7SA H 0.356661 -0.213273 0.748181 0.231 Uiso 1 1 calc R U . . .
H7SB H 0.375327 -0.294874 0.719714 0.231 Uiso 1 1 calc R U . . .
C8S C 0.3908(19) -0.156(2) 0.6906(8) 0.135(10) Uani 1 1 d D U . . .
H8SA H 0.358814 -0.211349 0.669204 0.162 Uiso 1 1 calc R U . . .
H8SB H 0.334676 -0.134595 0.697226 0.162 Uiso 1 1 calc R U . . .
C9S C 0.446(2) -0.032(3) 0.6400(8) 0.175(14) Uani 1 1 d D U . . .
H9SA H 0.408429 0.010637 0.645573 0.210 Uiso 1 1 calc R U . . .
H9SB H 0.397456 -0.098329 0.623906 0.210 Uiso 1 1 calc R U . . .
C10S C 0.560(2) 0.038(3) 0.6219(9) 0.194(15) Uani 1 1 d D U . . .
H10A H 0.587983 -0.011562 0.613638 0.233 Uiso 1 1 calc R U . . .
H10B H 0.551325 0.073362 0.597935 0.233 Uiso 1 1 calc R U . . .
C11S C 0.741(2) 0.2116(19) 0.6284(7) 0.123(9) Uani 1 1 d D U . . .
H11A H 0.723096 0.245102 0.605976 0.147 Uiso 1 1 calc R U . . .
H11B H 0.792072 0.185676 0.619496 0.147 Uiso 1 1 calc R U . . .
C12S C 0.791(2) 0.293(2) 0.6622(7) 0.131(9) Uani 1 1 d D U . . .
H12A H 0.850876 0.367255 0.653764 0.157 Uiso 1 1 calc R U . . .
H12B H 0.734197 0.300401 0.677479 0.157 Uiso 1 1 calc R U . . .
C13S C 0.606(3) 0.109(3) 0.7898(4) 0.142(9) Uani 1 1 d D U . . .
H13A H 0.680845 0.132672 0.800852 0.170 Uiso 1 1 calc R U . . .
H13B H 0.555696 0.030509 0.797306 0.170 Uiso 1 1 calc R U . . .
C14S C 0.563(3) 0.182(3) 0.8051(9) 0.179(11) Uani 1 1 d D U . . .
H14A H 0.524345 0.155041 0.830594 0.214 Uiso 1 1 calc R U . . .
H14B H 0.623360 0.260250 0.808195 0.214 Uiso 1 1 calc R U . . .
C15S C 0.482(3) 0.173(3) 0.7733(7) 0.155(11) Uani 1 1 d D U . . .
H15A H 0.409598 0.102714 0.775370 0.186 Uiso 1 1 calc R U . . .
H15B H 0.469809 0.236978 0.772918 0.186 Uiso 1 1 calc R U . . .
C16S C 0.5497(18) 0.1721(19) 0.7385(6) 0.097(7) Uani 1 1 d D U . . .
H16A H 0.499397 0.131806 0.716388 0.117 Uiso 1 1 calc R U . . .
H16B H 0.600713 0.249449 0.729990 0.117 Uiso 1 1 calc R U . . .
C17S C 0.687(2) -0.1657(13) 0.6565(9) 0.134(8) Uani 1 1 d D U . . .
H17A H 0.631137 -0.180629 0.635894 0.161 Uiso 1 1 calc R U . . .
H17B H 0.648349 -0.211422 0.679750 0.161 Uiso 1 1 calc R U . . .
C18S C 0.773(2) -0.194(2) 0.6417(10) 0.150(8) Uani 1 1 d D U . . .
H18A H 0.741327 -0.253417 0.621678 0.180 Uiso 1 1 calc R U . . .
H18B H 0.804527 -0.216873 0.663383 0.180 Uiso 1 1 calc R U . . .
C19S C 0.859(2) -0.0838(19) 0.6241(9) 0.136(7) Uani 1 1 d D U . . .
H19A H 0.935307 -0.068268 0.630600 0.164 Uiso 1 1 calc R U . . .
H19B H 0.851723 -0.085235 0.595234 0.164 Uiso 1 1 calc R U . . .
C20S C 0.8383(15) 0.0043(18) 0.6418(7) 0.115(8) Uani 1 1 d D U . . .
H20A H 0.903708 0.058320 0.657102 0.138 Uiso 1 1 calc R U . . .
H20B H 0.824089 0.044933 0.620848 0.138 Uiso 1 1 calc R U . . .
B1 B 0.923(3) 0.447(3) 0.8227(9) 0.082(8) Uiso 0.75 1 d . . P A 1
H1U H 0.942946 0.497957 0.845691 0.098 Uiso 0.75 1 d R U P A 1
H2U H 0.906455 0.488597 0.802491 0.098 Uiso 0.75 1 d R U P A 1
H1B H 0.858514 0.375686 0.828161 0.098 Uiso 0.75 1 d R U P A 1
H1C H 0.983235 0.436186 0.814991 0.098 Uiso 0.75 1 d R U P A 1
C6 C 0.876(3) 0.761(3) 0.8319(11) 0.058(15) Uiso 0.25 1 d D . P A 1
H6A H 0.813901 0.756388 0.818272 0.069 Uiso 0.25 1 calc R U P A 1
C7 C 0.981(3) 0.841(3) 0.8278(13) 0.038(10) Uiso 0.25 1 d D . P A 1
H7A H 1.003851 0.908407 0.813698 0.046 Uiso 0.25 1 calc R U P A 1
C8 C 1.048(3) 0.816(5) 0.846(2) 0.08(2) Uiso 0.25 1 d D . P A 1
H8A H 1.126350 0.855186 0.844134 0.091 Uiso 0.25 1 calc R U P A 1
C9 C 0.979(3) 0.712(3) 0.8706(12) 0.036(10) Uiso 0.25 1 d D . P A 1
H9A H 1.000890 0.675195 0.888815 0.043 Uiso 0.25 1 calc R U P A 1
C10 C 0.871(3) 0.687(3) 0.8581(13) 0.040(11) Uiso 0.25 1 d D . P A 1
H10C H 0.803541 0.625177 0.867314 0.048 Uiso 0.25 1 calc R U P A 1
C1Y C 0.976(4) 0.645(4) 0.8711(13) 0.10(2) Uiso 0.25 1 d D . P A 2
H1YA H 1.035937 0.713045 0.880608 0.114 Uiso 0.25 1 calc R U P A 2
C2Y C 0.871(4) 0.620(5) 0.869(2) 0.072(19) Uiso 0.25 1 d D . P A 2
H2YA H 0.842375 0.665661 0.877682 0.086 Uiso 0.25 1 calc R U P A 2
C3Y C 0.811(4) 0.522(5) 0.852(2) 0.072(19) Uiso 0.25 1 d D . P A 2
H3YA H 0.732921 0.485417 0.848358 0.087 Uiso 0.25 1 calc R U P A 2
C4Y C 0.886(7) 0.478(7) 0.840(4) 0.16(5) Uiso 0.25 1 d D . P A 2
H4YA H 0.871903 0.415061 0.824321 0.192 Uiso 0.25 1 calc R U P A 2
C5Y C 0.985(5) 0.559(6) 0.858(2) 0.09(2) Uiso 0.25 1 d D . P A 2
H5YA H 1.050031 0.553799 0.860632 0.104 Uiso 0.25 1 calc R U P A 2
B1' B 0.975(5) 0.758(5) 0.8607(16) 0.15(2) Uiso 0.75 1 d . . P A 3
H1'A H 0.923702 0.675746 0.861422 0.186 Uiso 0.75 1 d R U P A 3
H1'B H 0.972381 0.785776 0.887472 0.186 Uiso 0.75 1 d R U P A 3
H1'C H 0.938241 0.787516 0.843102 0.186 Uiso 0.75 1 d R U P A 3
H1'D H 1.051312 0.768256 0.858162 0.186 Uiso 0.75 1 d R U P A 3

loop_
_atom_site_aniso_label
_atom_site_aniso_U_11
_atom_site_aniso_U_22
_atom_site_aniso_U_33
_atom_site_aniso_U_23
_atom_site_aniso_U_13
_atom_site_aniso_U_12
Nd1' 0.0503(7) 0.0660(12) 0.0333(11) -0.0014(10) 0.0023(7) 0.0310(8)
Nd1" 0.0503(7) 0.0660(12) 0.0333(11) -0.0014(10) 0.0023(7) 0.0310(8)
Nd1 0.0503(7) 0.0660(12) 0.0333(11) -0.0014(10) 0.0023(7) 0.0310(8)
Na1 0.052(3) 0.060(3) 0.057(3) -0.011(2) 0.003(2) 0.024(3)
O1S 0.155(13) 0.150(12) 0.164(13) 0.017(10) 0.012(10) 0.087(10)
O2S 0.104(9) 0.111(10) 0.147(11) 0.001(9) -0.032(8) 0.053(8)
O3S 0.188(14) 0.136(16) 0.114(13) 0.015(13) -0.030(14) 0.080(11)
O4S 0.135(16) 0.082(11) 0.165(18) 0.015(12) 0.009(14) 0.040(12)
O5S 0.080(10) 0.16(2) 0.128(15) -0.037(14) 0.006(10) 0.011(12)
O6S 0.18(2) 0.135(17) 0.115(13) -0.005(12) 0.011(14) 0.077(16)
O7S 0.093(8) 0.109(9) 0.079(7) -0.036(7) -0.027(6) 0.072(7)
O8S 0.068(8) 0.101(11) 0.083(8) -0.024(8) 0.020(7) 0.031(8)
C1S 0.173(13) 0.173(13) 0.173(13) -0.0001(14) 0.0000(14) 0.087(7)
C2S 0.153(12) 0.153(12) 0.153(12) -0.0001(14) 0.0000(14) 0.076(6)
C3S 0.178(11) 0.177(11) 0.177(11) 0.0002(14) -0.0002(14) 0.089(5)
C4S 0.181(11) 0.181(11) 0.181(11) 0.0001(14) -0.0001(14) 0.091(5)
C5S 0.128(10) 0.127(10) 0.128(10) 0.0003(14) 0.0001(14) 0.064(5)
C6S 0.126(9) 0.126(9) 0.126(9) 0.0002(14) -0.0001(14) 0.063(5)
C7S 0.192(15) 0.192(15) 0.192(15) 0.0000(14) 0.0001(14) 0.096(8)
C8S 0.135(10) 0.135(10) 0.135(10) -0.0002(14) 0.0003(14) 0.067(5)
C9S 0.175(14) 0.175(14) 0.175(14) 0.0000(14) -0.0003(14) 0.088(7)
C10S 0.194(16) 0.194(16) 0.194(16) 0.0000(14) 0.0000(14) 0.097(8)
C11S 0.123(9) 0.123(9) 0.123(9) 0.0004(14) -0.0001(14) 0.062(4)
C12S 0.131(10) 0.131(10) 0.131(10) 0.0004(14) 0.0000(14) 0.065(5)
C13S 0.142(9) 0.142(9) 0.142(9) 0.0001(14) 0.0001(14) 0.071(5)
C14S 0.179(11) 0.179(11) 0.179(11) -0.0003(14) 0.0003(14) 0.090(6)
C15S 0.155(11) 0.155(11) 0.155(11) -0.0003(14) 0.0000(14) 0.078(6)
C16S 0.097(7) 0.097(7) 0.097(7) -0.0001(14) -0.0001(14) 0.049(3)
C17S 0.134(8) 0.134(8) 0.134(8) -0.0003(14) 0.0004(14) 0.067(4)
C18S 0.150(8) 0.149(8) 0.150(8) -0.0002(14) 0.0003(14) 0.075(4)
C19S 0.136(8) 0.136(8) 0.137(8) -0.0004(14) 0.0004(14) 0.068(4)
C20S 0.069(13) 0.121(13) 0.14(2) 0.002(17) 0.038(14) 0.033(13)

loop_
_atom_type_symbol
_atom_type_description
_atom_type_scat_dispersion_real
_atom_type_scat_dispersion_imag
_atom_type_scat_source
C C 0.0033 0.0016 'International Tables Vol C Tables 4.2.6.8 and 6.1.1.4'
H H 0.0000 0.0000 'International Tables Vol C Tables 4.2.6.8 and 6.1.1.4'
O O 0.0106 0.0060 'International Tables Vol C Tables 4.2.6.8 and 6.1.1.4'
Na Na 0.0362 0.0249 'International Tables Vol C Tables 4.2.6.8 and 6.1.1.4'
Nd Nd -0.1943 3.0179 'International Tables Vol C Tables 4.2.6.8 and 6.1.1.4'
B B 0.0013 0.0007 'International Tables Vol C Tables 4.2.6.8 and 6.1.1.4'

loop_
_geom_angle_atom_site_label_1
_geom_angle_atom_site_label_2
_geom_angle_atom_site_label_3
_geom_angle
_geom_angle_site_symmetry_1
_geom_angle_site_symmetry_3
Nd1 Nd1' Nd1" 94(3) . .
Nd1 Nd1' C4Y 82(3) . .
Nd1" Nd1' C4Y 154(2) . .
Nd1 Nd1' C5Y 105(3) . .
Nd1" Nd1' C5Y 129.6(19) . .
C4Y Nd1' C5Y 30.8(11) . .
Nd1 Nd1' C1Y 132(2) . .
Nd1" Nd1' C1Y 123.1(16) . .
C4Y Nd1' C1Y 50.5(14) . .
C5Y Nd1' C1Y 28.3(8) . .
Nd1 Nd1' C10 140(2) . .
Nd1" Nd1' C10 122.8(15) . .
Nd1 Nd1' C6 144(2) . .
Nd1" Nd1' C6 99.5(14) . .
C10 Nd1' C6 28.6(8) . .
Nd1 Nd1' C3 92(2) . .
Nd1" Nd1' C3 60.0(11) . .
C4Y Nd1' C3 94.2(19) . .
C5Y Nd1' C3 72.9(15) . .
C1Y Nd1' C3 83.4(13) . .
C10 Nd1' C3 118.1(9) . .
C6 Nd1' C3 124.0(9) . .
Nd1 Nd1' B1' 164(3) . .
Nd1" Nd1' B1' 102.1(17) . .
C3 Nd1' B1' 93.5(14) . .
Nd1 Nd1' B1 67(2) . .
Nd1" Nd1' B1 136.3(13) . .
C10 Nd1' B1 91.5(11) . .
C6 Nd1' B1 119.5(12) . .
C3 Nd1' B1 80.9(9) . .
Nd1 Nd1' C11 78(2) . .
Nd1" Nd1' C11 103.9(12) . .
C4Y Nd1' C11 100.6(19) . .
C5Y Nd1' C11 125.4(15) . .
C1Y Nd1' C11 115.5(14) . .
C10 Nd1' C11 78.7(10) . .
C6 Nd1' C11 65.9(8) . .
C3 Nd1' C11 160.8(9) . .
B1' Nd1' C11 100.6(15) . .
B1 Nd1' C11 109.3(10) . .
Nd1 Nd1' C15 55(2) . .
Nd1" Nd1' C15 115.8(14) . .
C4Y Nd1' C15 83(2) . .
C5Y Nd1' C15 113.3(17) . .
C1Y Nd1' C15 118.2(14) . .
C10 Nd1' C15 92.6(12) . .
C6 Nd1' C15 89.3(11) . .
C3 Nd1' C15 146.5(11) . .
B1' Nd1' C15 118.9(15) . .
B1 Nd1' C15 85.6(11) . .
C11 Nd1' C15 27.4(10) . .
Nd1' Nd1" Nd1 37.4(19) . .
Nd1' Nd1" C5 155.7(15) . .
Nd1 Nd1" C5 123(2) . .
Nd1' Nd1" C4 140.4(14) . .
Nd1 Nd1" C4 138.6(18) . .
C5 Nd1" C4 35.6(8) . .
Nd1' Nd1" C1 124.2(14) . .
Nd1 Nd1" C1 92(2) . .
C5 Nd1" C1 32.4(7) . .
C4 Nd1" C1 56.5(9) . .
Nd1' Nd1" C3 107.9(13) . .
Nd1 Nd1" C3 104.0(16) . .
C5 Nd1" C3 55.8(9) . .
C4 Nd1" C3 36.7(8) . .
C1 Nd1" C3 52.0(8) . .
Nd1' Nd1" C2 104.4(13) . .
Nd1 Nd1" C2 84.1(18) . .
C5 Nd1" C2 52.0(9) . .
C4 Nd1" C2 54.9(10) . .
C1 Nd1" C2 30.1(6) . .
C3 Nd1" C2 29.5(7) . .
Nd1' Nd1" C13 99.0(14) . .
Nd1 Nd1" C13 75.2(17) . .
C5 Nd1" C13 84.5(11) . .
C4 Nd1" C13 118.5(12) . .
C1 Nd1" C13 80.6(9) . .
C3 Nd1" C13 132.6(11) . .
C2 Nd1" C13 106.6(10) . .
Nd1' Nd1" C12 88.0(13) . .
Nd1 Nd1" C12 82.3(15) . .
C5 Nd1" C12 105.9(11) . .
C4 Nd1" C12 130.8(12) . .
C1 Nd1" C12 110.8(9) . .
C3 Nd1" C12 161.2(11) . .
C2 Nd1" C12 137.8(9) . .
C13 Nd1" C12 31.2(8) . .
Nd1' Nd1" C8 86.2(15) . .
Nd1 Nd1" C8 123(3) . .
C5 Nd1" C8 107.1(12) . .
C4 Nd1" C8 74.5(12) . .
C1 Nd1" C8 129.8(12) . .
C3 Nd1" C8 82.8(13) . .
C2 Nd1" C8 111.9(11) . .
C13 Nd1" C8 138.4(13) . .
C12 Nd1" C8 109.0(12) . .
Nd1' Nd1" C7 90.7(14) . .
Nd1 Nd1" C7 126(2) . .
C5 Nd1" C7 110.6(12) . .
C4 Nd1" C7 87.5(12) . .
C1 Nd1" C7 142.0(12) . .
C3 Nd1" C7 107.0(11) . .
C2 Nd1" C7 136.4(12) . .
C13 Nd1" C7 111.1(11) . .
C12 Nd1" C7 82.3(11) . .
C8 Nd1" C7 27.3(9) . .
Nd1' Nd1" C6 68.3(13) . .
Nd1 Nd1" C6 100(2) . .
C5 Nd1" C6 135.2(13) . .
C4 Nd1" C6 114.6(11) . .
C1 Nd1" C6 167.5(12) . .
C3 Nd1" C6 127.4(9) . .
C2 Nd1" C6 154.7(10) . .
C13 Nd1" C6 98.5(10) . .
C12 Nd1" C6 67.3(9) . .
C8 Nd1" C6 45.2(10) . .
C7 Nd1" C6 27.2(7) . .
Nd1' Nd1 Nd1" 49(3) . .
Nd1' Nd1 C14 141(3) . .
Nd1" Nd1 C14 116.9(19) . .
Nd1' Nd1 C15 116(3) . .
Nd1" Nd1 C15 128.1(19) . .
C14 Nd1 C15 37.2(12) . .
Nd1' Nd1 C1 114(3) . .
Nd1" Nd1 C1 70.2(17) . .
C14 Nd1 C1 83.8(12) . .
C15 Nd1 C1 121.0(16) . .
Nd1' Nd1 C13 116(3) . .
Nd1" Nd1 C13 87.6(17) . .
C14 Nd1 C13 30.3(9) . .
C15 Nd1 C13 51.6(13) . .
C1 Nd1 C13 79.6(10) . .
Nd1' Nd1 B1 103(2) . .
Nd1" Nd1 B1 135(2) . .
C14 Nd1 B1 106.0(17) . .
C15 Nd1 B1 94.3(15) . .
C1 Nd1 B1 103.0(13) . .
C13 Nd1 B1 136.3(18) . .
Nd1' Nd1 C4Y 87(3) . .
Nd1" Nd1 C4Y 130(3) . .
C14 Nd1 C4Y 113(2) . .
C15 Nd1 C4Y 89(2) . .
C1 Nd1 C4Y 123.7(19) . .
C13 Nd1 C4Y 140(2) . .
Nd1' Nd1 C2 106(2) . .
Nd1" Nd1 C2 78.4(15) . .
C14 Nd1 C2 105.0(14) . .
C15 Nd1 C2 138.1(19) . .
C1 Nd1 C2 29.2(6) . .
C13 Nd1 C2 108.0(12) . .
B1 Nd1 C2 78.0(12) . .
C4Y Nd1 C2 96.4(19) . .
Nd1' Nd1 C11 92(2) . .
Nd1" Nd1 C11 101.1(18) . .
C14 Nd1 C11 52.6(10) . .
C15 Nd1 C11 28.8(11) . .
C1 Nd1 C11 126.9(11) . .
C13 Nd1 C11 47.3(10) . .
B1 Nd1 C11 116.0(13) . .
C4Y Nd1 C11 103(2) . .
C2 Nd1 C11 155.1(14) . .
Nd1' Nd1 C12 89(3) . .
Nd1" Nd1 C12 80.9(16) . .
C14 Nd1 C12 52.2(10) . .
C15 Nd1 C12 47.4(12) . .
C1 Nd1 C12 106.0(9) . .
C13 Nd1 C12 31.5(9) . .
B1 Nd1 C12 140.4(13) . .
C4Y Nd1 C12 127(2) . .
C2 Nd1 C12 135.1(11) . .
C11 Nd1 C12 24.9(8) . .
Nd1' Nd1 C5 89(2) . .
Nd1" Nd1 C5 42.3(17) . .
C14 Nd1 C5 94.7(11) . .
C15 Nd1 C5 128.1(13) . .
C1 Nd1 C5 28.4(6) . .
C13 Nd1 C5 76.8(10) . .
B1 Nd1 C5 124.7(12) . .
C4Y Nd1 C5 140(2) . .
C2 Nd1 C5 47.0(8) . .
C11 Nd1 C5 117.3(11) . .
C12 Nd1 C5 92.5(10) . .
C2 C1 C5 109(2) . .
C2 C1 Nd1" 82.5(15) . .
C5 C1 Nd1" 63.7(14) . .
C2 C1 Nd1 78.3(15) . .
C5 C1 Nd1 81.5(17) . .
Nd1" C1 Nd1 18.1(9) . .
C2 C1 Nd1' 76.7(14) . .
C5 C1 Nd1' 73.8(14) . .
Nd1" C1 Nd1' 10.2(4) . .
Nd1 C1 Nd1' 9.1(7) . .
C1 C2 C3 110(2) . .
C1 C2 Nd1" 67.4(14) . .
C3 C2 Nd1" 69.7(16) . .
C1 C2 Nd1 72.5(15) . .
C3 C2 Nd1 81.9(19) . .
Nd1" C2 Nd1 17.5(9) . .
C1 C2 Nd1' 76.1(14) . .
C3 C2 Nd1' 72.4(16) . .
Nd1" C2 Nd1' 11.9(4) . .
Nd1 C2 Nd1' 9.6(7) . .
C2 C3 C4 108(2) . .
C2 C3 Nd1" 80.8(17) . .
C4 C3 Nd1" 65.3(16) . .
C2 C3 Nd1' 80.5(17) . .
C4 C3 Nd1' 76.6(17) . .
Nd1" C3 Nd1' 12.2(5) . .
C2 C3 Nd1 70.5(18) . .
C4 C3 Nd1 81.0(18) . .
Nd1" C3 Nd1 16.2(8) . .
Nd1' C3 Nd1 10.1(7) . .
C5 C4 C3 99(2) . .
C5 C4 Nd1" 67.8(16) . .
C3 C4 Nd1" 78.0(17) . .
C5 C4 Nd1' 73.9(16) . .
C3 C4 Nd1' 71.6(16) . .
Nd1" C4 Nd1' 7.9(4) . .
C5 C4 Nd1 66.6(16) . .
C3 C4 Nd1 68.6(17) . .
Nd1" C4 Nd1 10.3(7) . .
Nd1' C4 Nd1 9.2(6) . .
C1 C5 C4 113(2) . .
C1 C5 Nd1" 83.9(16) . .
C4 C5 Nd1" 76.7(17) . .
C1 C5 Nd1 70.1(16) . .
C4 C5 Nd1 85.7(18) . .
Nd1" C5 Nd1 14.2(9) . .
C1 C5 Nd1' 79.0(15) . .
C4 C5 Nd1' 77.3(16) . .
Nd1" C5 Nd1' 5.2(4) . .
Nd1 C5 Nd1' 10.2(7) . .
C12 C11 C15 117(4) . .
C12 C11 Nd1 79(2) . .
C15 C11 Nd1 68(3) . .
C12 C11 Nd1' 78(2) . .
C15 C11 Nd1' 76(3) . .
Nd1 C11 Nd1' 10.2(7) . .
C12 C11 Nd1" 67(2) . .
C15 C11 Nd1" 82(3) . .
Nd1 C11 Nd1" 15.4(8) . .
Nd1' C11 Nd1" 11.4(3) . .
C11 C12 C13 108(3) . .
C11 C12 Nd1" 90(2) . .
C13 C12 Nd1" 73.6(17) . .
C11 C12 Nd1 76(2) . .
C13 C12 Nd1 69.7(18) . .
Nd1" C12 Nd1 16.9(8) . .
C11 C12 Nd1' 77(2) . .
C13 C12 Nd1' 78.5(18) . .
Nd1" C12 Nd1' 12.6(4) . .
Nd1 C12 Nd1' 10.1(7) . .
C14 C13 C12 110(3) . .
C14 C13 Nd1 67(2) . .
C12 C13 Nd1 78.7(18) . .
C14 C13 Nd1" 83(2) . .
C12 C13 Nd1" 75.2(17) . .
Nd1 C13 Nd1" 17.2(9) . .
C14 C13 Nd1' 75(2) . .
C12 C13 Nd1' 71.6(17) . .
Nd1 C13 Nd1' 8.8(7) . .
Nd1" C13 Nd1' 12.0(4) . .
C13 C14 C15 100(3) . .
C13 C14 Nd1 83(2) . .
C15 C14 Nd1 74.6(19) . .
C13 C14 Nd1' 78(2) . .
C15 C14 Nd1' 71.8(18) . .
Nd1 C14 Nd1' 6.2(7) . .
C13 C14 Nd1" 69(2) . .
C15 C14 Nd1" 81.8(19) . .
Nd1 C14 Nd1" 14.4(7) . .
Nd1' C14 Nd1" 12.1(4) . .
C11 C15 C14 104(4) . .
C11 C15 Nd1 84(3) . .
C14 C15 Nd1 68(2) . .
C11 C15 Nd1' 76(3) . .
C14 C15 Nd1' 75.4(19) . .
Nd1 C15 Nd1' 9.1(7) . .
O7S Na1 O8S 176.5(6) . .
O7S Na1 O5S 88.0(6) . .
O8S Na1 O5S 94.4(6) . .
O7S Na1 O4S 89.0(7) . .
O8S Na1 O4S 94.5(6) . .
O5S Na1 O4S 62.0(7) . .
O7S Na1 O6S 91.4(6) . .
O8S Na1 O6S 87.6(6) . .
O5S Na1 O6S 60.2(7) . .
O4S Na1 O6S 122.1(7) . .
O7S Na1 O2S 87.9(6) . .
O8S Na1 O2S 89.6(6) . .
O5S Na1 O2S 175.0(8) . .
O4S Na1 O2S 120.9(7) . .
O6S Na1 O2S 117.0(6) . .
O7S Na1 O1S 87.9(7) . .
O8S Na1 O1S 88.7(6) . .
O5S Na1 O1S 117.9(8) . .
O4S Na1 O1S 176.9(7) . .
O6S Na1 O1S 57.9(7) . .
O2S Na1 O1S 59.0(6) . .
O7S Na1 O3S 96.3(6) . .
O8S Na1 O3S 84.5(6) . .
O5S Na1 O3S 124.3(7) . .
O4S Na1 O3S 62.6(6) . .
O6S Na1 O3S 171.2(7) . .
O2S Na1 O3S 59.2(6) . .
O1S Na1 O3S 117.8(7) . .
C12S O1S C1S 102(2) . .
C12S O1S Na1 115.1(18) . .
C1S O1S Na1 109(2) . .
C2S O2S C3S 103(2) . .
C2S O2S Na1 125.0(16) . .
C3S O2S Na1 131.4(16) . .
C5S O3S C4S 123(2) . .
C5S O3S Na1 121.3(15) . .
C4S O3S Na1 116.1(16) . .
C7S O4S C6S 108.7(18) . .
C7S O4S Na1 128.2(16) . .
C6S O4S Na1 121.5(16) . .
C8S O5S C9S 106.9(14) . .
C8S O5S Na1 121.3(15) . .
C9S O5S Na1 131.8(16) . .
C10S O6S C11S 121(2) . .
C10S O6S Na1 108(2) . .
C11S O6S Na1 116.0(18) . .
C13S O7S C16S 106.2(16) . .
C13S O7S Na1 123.7(13) . .
C16S O7S Na1 128.3(12) . .
C17S O8S C20S 108.2(16) . .
C17S O8S Na1 123.9(13) . .
C20S O8S Na1 127.0(13) . .
O1S C1S C2S 111(2) . .
O2S C2S C1S 104(2) . .
O2S C3S C4S 103(2) . .
O3S C4S C3S 126(3) . .
O3S C5S C6S 113(2) . .
O4S C6S C5S 119(2) . .
O4S C7S C8S 105(2) . .
O5S C8S C7S 122(2) . .
O5S C9S C10S 96(2) . .
O6S C10S C9S 117(3) . .
O6S C11S C12S 102(2) . .
O1S C12S C11S 94.3(19) . .
O7S C13S C14S 107(2) . .
C15S C14S C13S 103(2) . .
C16S C15S C14S 97(2) . .
O7S C16S C15S 110.7(17) . .
O8S C17S C18S 107(2) . .
C17S C18S C19S 101(2) . .
C20S C19S C18S 106(2) . .
O8S C20S C19S 107.2(18) . .
Nd1 B1 Nd1' 10.0(7) . .
C7 C6 C10 109(3) . .
C7 C6 Nd1' 82(3) . .
C10 C6 Nd1' 77(3) . .
C7 C6 Nd1" 73(3) . .
C10 C6 Nd1" 87(3) . .
Nd1' C6 Nd1" 12.1(4) . .
C6 C7 C8 111(3) . .
C6 C7 Nd1" 80(3) . .
C8 C7 Nd1" 76(4) . .
C6 C7 Nd1' 70(2) . .
C8 C7 Nd1' 74(4) . .
Nd1" C7 Nd1' 12.4(4) . .
C7 C8 C9 109(3) . .
C7 C8 Nd1" 77(4) . .
C9 C8 Nd1" 88(3) . .
C7 C8 Nd1' 79(4) . .
C9 C8 Nd1' 76(3) . .
Nd1" C8 Nd1' 12.6(5) . .
C10 C9 C8 99(3) . .
C10 C9 Nd1' 71(2) . .
C8 C9 Nd1' 73(3) . .
C6 C10 C9 112(3) . .
C6 C10 Nd1' 75(2) . .
C9 C10 Nd1' 79(3) . .
C2Y C1Y C5Y 109(3) . .
C2Y C1Y Nd1' 79(3) . .
C5Y C1Y Nd1' 74(4) . .
C2Y C1Y Nd1 80(3) . .
C5Y C1Y Nd1 68(4) . .
Nd1' C1Y Nd1 6.8(6) . .
C1Y C2Y C3Y 110(3) . .
C1Y C2Y Nd1' 73(3) . .
C3Y C2Y Nd1' 74(4) . .
C2Y C3Y C4Y 110(3) . .
C2Y C3Y Nd1' 79(4) . .
C4Y C3Y Nd1' 68(6) . .
C2Y C3Y Nd1 89(5) . .
C4Y C3Y Nd1 63(6) . .
Nd1' C3Y Nd1 9.7(7) . .
C5Y C4Y C3Y 98(3) . .
C5Y C4Y Nd1' 79(6) . .
C3Y C4Y Nd1' 79(6) . .
C5Y C4Y Nd1 87(7) . .
C3Y C4Y Nd1 85(6) . .
Nd1' C4Y Nd1 11.0(9) . .
C1Y C5Y C4Y 112(3) . .
C1Y C5Y Nd1' 77(4) . .
C4Y C5Y Nd1' 70(6) . .
C1Y C5Y Nd1 87(4) . .
C4Y C5Y Nd1 64(6) . .
Nd1' C5Y Nd1 9.6(7) . .
Nd1' B1' Nd1" 11.6(4) . .

loop_
_geom_bond_atom_site_label_1
_geom_bond_atom_site_label_2
_geom_bond_distance
_geom_bond_site_symmetry_2
Nd1' Nd1 0.49(3) .
Nd1' Nd1" 0.611(19) .
Nd1' C4Y 2.59(13) .
Nd1' C5Y 2.71(8) .
Nd1' C1Y 2.74(4) .
Nd1' C10 2.73(5) .
Nd1' C6 2.71(3) .
Nd1' C3 2.76(3) .
Nd1' B1' 2.78(6) .
Nd1' B1 2.78(3) .
Nd1' C11 2.80(3) .
Nd1' C15 2.80(4) .
Nd1" Nd1 0.81(4) .
Nd1" C5 2.22(3) .
Nd1" C4 2.34(3) .
Nd1" C1 2.46(2) .
Nd1" C3 2.51(3) .
Nd1" C2 2.65(3) .
Nd1" C13 2.74(3) .
Nd1" C12 2.76(3) .
Nd1" C8 2.77(8) .
Nd1" C7 2.78(5) .
Nd1" C6 2.87(4) .
Nd1 C14 2.45(4) .
Nd1 C15 2.55(5) .
Nd1 C1 2.62(3) .
Nd1 C13 2.65(4) .
Nd1 B1 2.62(4) .
Nd1 C4Y 2.58(14) .
Nd1 C2 2.69(3) .
Nd1 C11 2.74(4) .
Nd1 C12 2.77(3) .
Nd1 C5 2.75(3) .
C1 C2 1.34(3) .
C1 C5 1.33(3) .
C2 C3 1.32(3) .
C3 C4 1.53(3) .
C4 C5 1.40(3) .
C11 C12 1.19(4) .
C11 C15 1.33(5) .
C12 C13 1.48(4) .
C13 C14 1.35(4) .
C14 C15 1.60(5) .
Na1 O7S 2.296(12) .
Na1 O8S 2.312(13) .
Na1 O5S 2.548(17) .
Na1 O4S 2.610(19) .
Na1 O6S 2.64(2) .
Na1 O2S 2.675(18) .
Na1 O1S 2.70(2) .
Na1 O3S 2.742(18) .
O1S C12S 1.419(3) .
O1S C1S 1.420(3) .
O2S C2S 1.419(3) .
O2S C3S 1.419(3) .
O3S C5S 1.420(3) .
O3S C4S 1.420(3) .
O4S C7S 1.419(3) .
O4S C6S 1.420(3) .
O5S C8S 1.419(3) .
O5S C9S 1.420(3) .
O6S C10S 1.420(3) .
O6S C11S 1.420(3) .
O7S C13S 1.418(3) .
O7S C16S 1.420(3) .
O8S C17S 1.419(3) .
O8S C20S 1.419(3) .
C1S C2S 1.519(4) .
C3S C4S 1.519(4) .
C5S C6S 1.519(4) .
C7S C8S 1.518(4) .
C9S C10S 1.518(4) .
C11S C12S 1.518(4) .
C13S C14S 1.518(4) .
C14S C15S 1.518(4) .
C15S C16S 1.518(4) .
C17S C18S 1.519(4) .
C18S C19S 1.519(4) .
C19S C20S 1.519(4) .
C6 C7 1.33(3) .
C6 C10 1.34(3) .
C7 C8 1.31(4) .
C8 C9 1.52(4) .
C9 C10 1.42(4) .
C1Y C2Y 1.33(4) .
C1Y C5Y 1.33(4) .
C2Y C3Y 1.31(4) .
C3Y C4Y 1.52(4) .
C4Y C5Y 1.41(4) .
